data_7028184
loop_
_publ_author_name
'Bennett, Martin A.'
'Berry, David E.'
'Dirnberger, Thomas'
'Hockless, David C. R.'
'Wenger, Eric'

_publ_section_title
;
 New dinuclear platinum(I) complex obtained from thermal degradation of
 platinum(&gt;0&gt;)--triphenylphosphine complexes
;
_journal_issue 14
_journal_name_full 'Journal of the Chemical Society, Dalton Transactions'
_journal_page_first 2367
_journal_paper_doi 10.1039/a802586j
_journal_year 1998
_chemical_formula_moiety 'C66 H54 P4 PT2'
_chemical_formula_sum 'C66 H54 P4 Pt2'
_chemical_formula_weight 1361.23
_space_group_IT_number 14
_symmetry_cell_setting monoclinic
_symmetry_space_group_name_Hall '-P 2ybc'
_symmetry_space_group_name_H-M 'P 1 21/c 1'
_audit_creation_date 98-04-28
_audit_creation_method from_xtal_archive_file_using_CIFIO
_cell_angle_alpha 90.00000
_cell_angle_beta 97.930(10)
_cell_angle_gamma 90.00000
_cell_formula_units_Z 4
_cell_length_a 14.3450(10)
_cell_length_b 22.311(3)
_cell_length_c 17.459(3)
_cell_measurement_reflns_used 25
_cell_measurement_temperature 293
_cell_measurement_theta_max 44.50
_cell_measurement_theta_min 35.21
_cell_volume 5534.3(13)
_computing_cell_refinement
;
MSC/AFC diffractometer control software (Molecular Structure Corporation, 1992)
;
_computing_data_collection
;
MSC/AFC diffractometer control software (Molecular Structure Corporation, 1992)
;
_computing_data_reduction
;
xtal_DIFDAT_SORTRF_ADDREF  (Hall and Stewart, 1990)
;
_computing_molecular_graphics xtal
_computing_publication_material xtal_BONDLA_CIFIO
_computing_structure_refinement xtal_CRYLSQ
_computing_structure_solution
;
 SIR92 (Altomare et al, 1993), DIRDIF94 (Beurskens et al, 1994)
;
_diffrn_ambient_temperature 293
_diffrn_measurement_device 'Rigaku AFC6R'
_diffrn_measurement_method theta/2theta
_diffrn_radiation_detector scintillation
_diffrn_radiation_monochromator graphite
_diffrn_radiation_source Cu
_diffrn_radiation_type xray_tube
_diffrn_radiation_wavelength 1.54178
_diffrn_reflns_av_R_equivalents .074
_diffrn_reflns_limit_h_max 15
_diffrn_reflns_limit_h_min -16
_diffrn_reflns_limit_k_max 25
_diffrn_reflns_limit_k_min 0
_diffrn_reflns_limit_l_max 19
_diffrn_reflns_limit_l_min 0
_diffrn_reflns_number 8796
_diffrn_reflns_reduction_process equatorial_monochr_Lp
_diffrn_reflns_theta_max 60.07
_diffrn_reflns_theta_min 1.50
_diffrn_standards_decay_% 0.125
_diffrn_standards_interval_count 150
_diffrn_standards_number 3
_exptl_absorpt_coefficient_mu 108.34
_exptl_absorpt_correction_T_max 1.000
_exptl_absorpt_correction_T_min 0.735
_exptl_absorpt_correction_type psi-scan
_exptl_crystal_colour needle
_exptl_crystal_density_diffrn 1.634
_exptl_crystal_description plate
_exptl_crystal_F_000 2664
_exptl_crystal_size_max 0.44
_exptl_crystal_size_mid 0.08
_exptl_crystal_size_min 0.04
_refine_diff_density_max 2.627
_refine_diff_density_min -1.794
_refine_ls_abs_structure_details none
_refine_ls_abs_structure_Flack 0
_refine_ls_extinction_coef .00000
_refine_ls_extinction_method none
_refine_ls_goodness_of_fit_all 1.403
_refine_ls_goodness_of_fit_obs 1.492
_refine_ls_hydrogen_treatment fixed
_refine_ls_matrix_type full
_refine_ls_number_constraints 0
_refine_ls_number_parameters 331
_refine_ls_number_reflns 6022
_refine_ls_number_restraints 141
_refine_ls_R_factor_all .087
_refine_ls_R_factor_obs .066
_refine_ls_shift/esd_max 0.043
_refine_ls_shift/esd_mean 0.011
_refine_ls_structure_factor_coef F
_refine_ls_weighting_scheme 'calc, w=1/(\s^2^(F) + 0.016F^2^)'
_refine_ls_wR_factor_all .114
_refine_ls_wR_factor_obs .104
_reflns_d_resolution_high .89
_reflns_d_resolution_low 14.208
_reflns_limit_h_max 16
_reflns_limit_h_min 0
_reflns_limit_k_max 25
_reflns_limit_k_min 0
_reflns_limit_l_max 19
_reflns_limit_l_min -19
_reflns_number_observed 6022
_reflns_number_total 8796
_reflns_observed_criterion 'refl observed if Inet > 3\s(Inet)'
_cod_data_source_file j802586sup1.cif
_cod_data_source_block exw28
_cod_depositor_comments
;
 Changing the _chemical_formula_sum data item value from
 'C66 H54 P5 T2' to 'C66 H54 P4 Pt2'.

 Antanas Vaitkus,
 2017-01-09

 Marking attached hydrogen atoms.

 Antanas Vaitkus,
 2017-01-09

 Marking atoms "C64", "C65", "C66" and "C64'", "C65'", "C66'" as
 belonging to disorder group 1 and 2 respectively with the occupancies
 of 0.5 after consulting the original publication.

 Antanas Vaitkus,
 2017-01-09

 Adding the _atom_site_type_symbol data item and changing the
 values of _atom_type_symbol data item to match them.

 Antanas Vaitkus,
 2017-01-09

The following automatic conversions were performed:

'_exptl_absorpt_correction_type' value 'psi scan' changed to
'psi-scan' according to
/home/saulius/struct/CIF-dictionaries/cif_core.dic dictionary named
'cif_core.dic' version 2.4.2 from 2011-04-26.

Automatic conversion script
Id: cif_fix_values 1891 2012-01-12 08:04:46Z andrius 
;
_cod_original_sg_symbol_Hall -p_2ybc
_cod_original_sg_symbol_H-M p_1_21/c_1
_cod_original_formula_sum 'C66 H54 P4 PT2'
_cod_database_code 7028184
_diffrn_reflns_obs_criterion 'refl observed if Inet > 3\s(Inet)'

loop_
_symmetry_equiv_pos_as_xyz
+x,+y,+z
-x,1/2+y,1/2-z
-x,-y,-z
+x,1/2-y,1/2+z

loop_
_atom_site_aniso_label
_atom_site_aniso_U_11
_atom_site_aniso_U_22
_atom_site_aniso_U_33
_atom_site_aniso_U_12
_atom_site_aniso_U_13
_atom_site_aniso_U_23
PT1 .0387(3) .0429(3) .0475(4) .00219(19) .0069(2) -.0013(2)
PT2 .0455(4) .0618(4) .0709(5) .0140(3) .0006(3) -.0157(3)
P1 .0455(18) .0484(18) .055(2) .0016(13) .0103(15) -.0042(15)
P2 .0383(17) .072(2) .059(2) .0041(15) .0040(15) -.0081(19)
P3 .0388(16) .0481(17) .058(2) .0014(13) .0056(14) .0054(16)
P4 .056(2) .093(3) .109(4) .024(2) -.009(2) -.036(3)

loop_
_atom_site_label
_atom_site_type_symbol
_atom_site_fract_x
_atom_site_fract_y
_atom_site_fract_z
_atom_site_U_iso_or_equiv
_atom_site_thermal_displace_type
_atom_site_occupancy
_atom_site_disorder_assembly
_atom_site_disorder_group
_atom_site_attached_hydrogens
PT1 Pt .18327(3) .70947(2) .26472(3) .0430(3) Uani 1 . . 0
PT2 Pt .33315(4) .63947(3) .29735(4) .0601(4) Uani 1 . . 0
P1 P .1897(2) .61219(15) .2341(2) .0492(17) Uani 1 . . 0
P2 P .3889(2) .71768(17) .3727(2) .057(2) Uani 1 . . 0
P3 P .0361(2) .74216(14) .2279(2) .0485(17) Uani 1 . . 0
P4 P .4412(3) .5660(2) .2836(3) .088(3) Uani 1 . . 0
C1 C .1821(9) .5844(6) .1349(6) .060(3) Uiso 1 . . 0
C2 C .1790(11) .6248(5) .0762(8) .082(5) Uiso 1 . . 0
C3 C .1844(13) .6050(6) .0006(7) .091(5) Uiso 1 . . 0
C4 C .2003(15) .5456(7) -.0131(7) .105(6) Uiso 1 . . 0
C5 C .2089(18) .5054(6) .0469(10) .124(8) Uiso 1 . . 0
C6 C .1999(13) .5248(6) .1216(8) .091(5) Uiso 1 . . 0
C7 C .1198(9) .5575(6) .2833(8) .064(4) Uiso 1 . . 0
C8 C .0516(13) .5221(9) .2420(7) .109(7) Uiso 1 . . 0
C9 C -.0046(14) .4843(10) .2814(11) .129(8) Uiso 1 . . 0
C10 C .0077(16) .4834(10) .3614(12) .140(9) Uiso 1 . . 0
C11 C .0724(17) .5211(11) .4025(8) .133(9) Uiso 1 . . 0
C12 C .1280(12) .5593(8) .3631(9) .099(6) Uiso 1 . . 0
C13 C .2481(7) .7911(4) .3056(7) .047(3) Uiso 1 . . 0
C14 C .2066(6) .8462(5) .2845(8) .054(3) Uiso 1 . . 0
C15 C .2575(8) .8993(4) .3012(9) .071(4) Uiso 1 . . 0
C16 C .3508(8) .8968(4) .3371(9) .071(4) Uiso 1 . . 0
C17 C .3903(7) .8428(5) .3607(9) .069(4) Uiso 1 . . 0
C18 C .3376(8) .7890(4) .3457(8) .054(3) Uiso 1 . . 0
C19 C .3641(12) .7080(6) .4741(7) .069(4) Uiso 1 . . 0
C20 C .3589(13) .7555(5) .5233(9) .091(5) Uiso 1 . . 0
C21 C .3520(16) .7450(7) .6020(9) .110(7) Uiso 1 . . 0
C22 C .3483(15) .6882(8) .6285(8) .107(7) Uiso 1 . . 0
C23 C .3495(17) .6405(6) .5782(11) .124(8) Uiso 1 . . 0
C24 C .3596(15) .6508(6) .5007(9) .102(6) Uiso 1 . . 0
C25 C .5161(8) .7325(7) .3860(9) .072(4) Uiso 1 . . 0
C26 C .5658(13) .7369(11) .4587(9) .130(8) Uiso 1 . . 0
C27 C .6631(13) .7476(11) .4678(9) .149(10) Uiso 1 . . 0
C28 C .7095(9) .7480(10) .4047(11) .104(6) Uiso 1 . . 0
C29 C .6602(11) .7413(11) .3319(9) .112(7) Uiso 1 . . 0
C30 C .5622(11) .7351(10) .3225(7) .107(7) Uiso 1 . . 0
C31 C .0132(7) .7843(5) .1371(6) .051(3) Uiso 1 . . 0
C32 C .0906(6) .8045(6) .1044(7) .058(3) Uiso 1 . . 0
C33 C .0772(8) .8364(7) .0349(8) .080(5) Uiso 1 . . 0
C34 C -.0128(10) .8510(7) .0010(8) .082(5) Uiso 1 . . 0
C35 C -.0904(7) .8309(8) .0338(9) .089(5) Uiso 1 . . 0
C36 C -.0772(7) .7978(6) .1022(8) .065(4) Uiso 1 . . 0
C37 C -.0065(8) .7893(5) .3024(6) .047(3) Uiso 1 . . 0
C38 C -.0681(11) .8370(6) .2861(6) .075(4) Uiso 1 . . 0
C39 C -.1006(12) .8686(7) .3466(9) .095(6) Uiso 1 . . 0
C40 C -.0698(12) .8526(7) .4234(7) .086(5) Uiso 1 . . 0
C41 C -.0084(12) .8052(7) .4396(6) .082(5) Uiso 1 . . 0
C42 C .0240(10) .7733(6) .3789(7) .068(4) Uiso 1 . . 0
C43 C -.0544(8) .6832(5) .2129(7) .053(3) Uiso 1 . . 0
C44 C -.1163(13) .6743(8) .2646(9) .100(6) Uiso 1 . . 0
C45 C -.1836(13) .6287(10) .2520(11) .122(8) Uiso 1 . . 0
C46 C -.1863(13) .5924(8) .1886(12) .118(7) Uiso 1 . . 0
C47 C -.1246(12) .6021(7) .1355(9) .091(5) Uiso 1 . . 0
C48 C -.0594(10) .6478(7) .1472(8) .076(4) Uiso 1 . . 0
C49 C .5498(9) .5573(7) .3485(9) .073(4) Uiso 1 . . 0
C50 C .5489(12) .5724(11) .4249(12) .150(10) Uiso 1 . . 0
C51 C .6305(18) .5671(15) .4776(10) .216(17) Uiso 1 . . 0
C52 C .7086(13) .5421(11) .4553(11) .121(8) Uiso 1 . . 0
C53 C .7082(11) .5241(11) .3803(12) .128(8) Uiso 1 . . 0
C54 C .6278(13) .5332(10) .3261(8) .106(7) Uiso 1 . . 0
C55 C .4802(18) .5767(12) .1950(13) .127(8) Uiso 1 . . 0
C56 C .549(2) .6167(12) .1830(16) .156(11) Uiso 1 . . 0
C57 C .575(2) .6230(17) .109(2) .209(16) Uiso 1 . . 0
C58 C .530(3) .591(2) .0488(15) .213(17) Uiso 1 . . 0
C59 C .458(4) .553(3) .0605(19) .41(4) Uiso 1 . . 0
C60 C .432(3) .546(2) .134(2) .40(4) Uiso 1 . . 0
C61 C .3986(13) .4860(7) .2906(11) .105(6) Uiso 1 . . 0
C62 C .3144(12) .4748(8) .3191(10) .114(7) Uiso 1 . . 1
C63 C .2826(12) .4161(10) .3235(12) .121(8) Uiso 1 . . 1
C64 C .342(2) .3684(8) .313(4) .15(2) Uiso 0.5 A 1 1
C65 C .430(2) .3796(10) .291(4) .15(2) Uiso 0.5 A 1 1
C66 C .458(2) .4388(12) .279(3) .126(17) Uiso 0.5 A 1 1
C66' C .4259(19) .4481(12) .2346(17) .081(10) Uiso 0.5 A 2 1
C65' C .386(3) .3902(13) .226(2) .110(14) Uiso 0.5 A 2 1
C64' C .315(5) .3726(14) .274(4) .21(4) Uiso 0.5 A 2 1
H2 H .17321 .66640 .08636 .10000 Uiso 1 . . 0
H3 H .17700 .63277 -.04111 .10000 Uiso 1 . . 0
H4 H .20538 .53227 -.06406 .10000 Uiso 1 . . 0
H5 H .22096 .46432 .03762 .10000 Uiso 1 . . 0
H6 H .20604 .49702 .16319 .10000 Uiso 1 . . 0
H8 H .04247 .52327 .18710 .10000 Uiso 1 . . 0
H9 H -.05089 .45946 .25300 .10000 Uiso 1 . . 0
H10 H -.02835 .45671 .38797 .10000 Uiso 1 . . 0
H11 H .07946 .52141 .45744 .10000 Uiso 1 . . 0
H12 H .17115 .58621 .39128 .10000 Uiso 1 . . 0
H14 H .14378 .84775 .25884 .10000 Uiso 1 . . 0
H15 H .22864 .93690 .28817 .10000 Uiso 1 . . 0
H16 H .38679 .93258 .34510 .10000 Uiso 1 . . 0
H17 H .45277 .84126 .38712 .10000 Uiso 1 . . 0
H20 H .35999 .79536 .50439 .10000 Uiso 1 . . 0
H21 H .35001 .77784 .63635 .10000 Uiso 1 . . 0
H22 H .34482 .68111 .68167 .10000 Uiso 1 . . 0
H23 H .34351 .60072 .59624 .10000 Uiso 1 . . 0
H24 H .36338 .61795 .46672 .10000 Uiso 1 . . 0
H26 H .53447 .73264 .50290 .10000 Uiso 1 . . 0
H27 H .69650 .75464 .51782 .10000 Uiso 1 . . 0
H28 H .77594 .75288 .41110 .10000 Uiso 1 . . 0
H29 H .69265 .74088 .28798 .10000 Uiso 1 . . 0
H30 H .52774 .73261 .27205 .10000 Uiso 1 . . 0
H32 H .15248 .79657 .12931 .10000 Uiso 1 . . 0
H33 H .12993 .84795 .01084 .10000 Uiso 1 . . 0
H34 H -.02174 .87484 -.04449 .10000 Uiso 1 . . 0
H35 H -.15230 .83966 .00944 .10000 Uiso 1 . . 0
H36 H -.13006 .78462 .12493 .10000 Uiso 1 . . 0
H38 H -.08821 .84822 .23400 .10000 Uiso 1 . . 0
H39 H -.14351 .90086 .33538 .10000 Uiso 1 . . 0
H40 H -.09117 .87443 .46434 .10000 Uiso 1 . . 0
H41 H .01199 .79403 .49176 .10000 Uiso 1 . . 0
H42 H .06671 .74093 .39009 .10000 Uiso 1 . . 0
H44 H -.11364 .69908 .30909 .10000 Uiso 1 . . 0
H45 H -.22745 .62297 .28744 .10000 Uiso 1 . . 0
H46 H -.23056 .56056 .18100 .10000 Uiso 1 . . 0
H47 H -.12721 .57735 .09103 .10000 Uiso 1 . . 0
H48 H -.01788 .65497 .11026 .10000 Uiso 1 . . 0
H50 H .49252 .58646 .44163 .10000 Uiso 1 . . 0
H51 H .63153 .58096 .52913 .10000 Uiso 1 . . 0
H52 H .76369 .53704 .49174 .10000 Uiso 1 . . 0
H53 H .76222 .50552 .36503 .10000 Uiso 1 . . 0
H54 H .62835 .52247 .27347 .10000 Uiso 1 . . 0
H56 H .57830 .64035 .22474 .10000 Uiso 1 . . 0
H57 H .62526 .64938 .10115 .10000 Uiso 1 . . 0
H58 H .54790 .59590 -.00132 .10000 Uiso 1 . . 0
H59 H .42597 .53048 .01827 .10000 Uiso 1 . . 0
H60 H .38108 .52072 .14117 .10000 Uiso 1 . . 0

loop_
_atom_type_symbol
_atom_type_oxidation_number
_atom_type_number_in_cell
_atom_type_scat_dispersion_real
_atom_type_scat_dispersion_imag
_atom_type_scat_source
C 0 264 .017 .009 Int._Tables_Vol_IV_Tables_2.2B_and_2.3.1
H 0 216 0 0 Int._Tables_Vol_IV_Tables_2.2B_and_2.3.1
P 0 16 .283 .434 Int._Tables_Vol_IV_Tables_2.2B_and_2.3.1
Pt 0 8 -5.233 6.925 Int._Tables_Vol_IV_Tables_2.2B_and_2.3.1

loop_
_geom_angle_atom_site_label_1
_geom_angle_atom_site_label_2
_geom_angle_atom_site_label_3
_geom_angle
PT2 PT1 P1 54.72(8)
PT2 PT1 P3 162.84(8)
PT2 PT1 C13 97.4(3)
P1 PT1 P3 108.36(11)
P1 PT1 C13 151.7(3)
P3 PT1 C13 99.7(3)
PT1 PT2 P1 53.35(9)
PT1 PT2 P2 83.23(9)
PT1 PT2 P4 159.72(13)
P1 PT2 P2 135.27(13)
P1 PT2 P4 109.68(15)
P2 PT2 P4 114.97(15)
PT1 P1 PT2 71.93(10)
PT1 P1 C1 123.7(4)
PT1 P1 C7 118.8(5)
PT2 P1 C1 118.8(5)
PT2 P1 C7 117.3(4)
C1 P1 C7 104.4(6)
PT2 P2 C18 115.6(4)
PT2 P2 C19 111.3(5)
PT2 P2 C25 118.5(5)
C18 P2 C19 103.1(6)
C18 P2 C25 103.8(6)
C19 P2 C25 102.5(7)
PT1 P3 C31 117.7(4)
PT1 P3 C37 112.0(4)
PT1 P3 C43 115.2(4)
C31 P3 C37 106.3(5)
C31 P3 C43 101.8(5)
C37 P3 C43 102.2(6)
PT2 P4 C49 123.3(6)
PT2 P4 C55 107.5(9)
PT2 P4 C61 115.9(6)
C49 P4 C55 102.6(10)
C49 P4 C61 96.6(8)
C55 P4 C61 109.5(11)
P1 C1 C2 118.7(9)
P1 C1 C6 119.8(9)
C2 C1 C6 119.9(11)
C1 C2 C3 120.0(11)
C1 C2 H2 120.0(14)
C3 C2 H2 120.0(13)
C2 C3 C4 120.0(12)
C2 C3 H3 120.0(13)
C4 C3 H3 120.0(13)
C3 C4 C5 119.9(13)
C3 C4 H4 120.0(14)
C5 C4 H4 120.0(16)
C4 C5 C6 120.0(13)
C4 C5 H5 120.0(18)
C6 C5 H5 120.0(15)
C1 C6 C5 120.0(12)
C1 C6 H6 120.0(13)
C5 C6 H6 120.0(13)
P1 C7 C8 121.4(11)
P1 C7 C12 118.0(11)
C8 C7 C12 119.9(14)
C7 C8 C9 120.0(13)
C7 C8 H8 120.0(18)
C9 C8 H8 120.0(18)
C8 C9 C10 120.0(18)
C8 C9 H9 120.0(18)
C10 C9 H9 120(2)
C9 C10 C11 120(2)
C9 C10 H10 120(2)
C11 C10 H10 120(2)
C10 C11 C12 120.0(15)
C10 C11 H11 120(2)
C12 C11 H11 120(2)
C7 C12 C11 120.0(14)
C7 C12 H12 120.0(16)
C11 C12 H12 120.0(15)
PT1 C13 C14 121.1(7)
PT1 C13 C18 118.4(6)
C14 C13 C18 120.0(8)
C13 C14 C15 120.0(9)
C13 C14 H14 120.0(10)
C15 C14 H14 120.0(10)
C14 C15 C16 120.0(9)
C14 C15 H15 120.0(11)
C16 C15 H15 120.0(10)
C15 C16 C17 119.9(9)
C15 C16 H16 120.0(10)
C17 C16 H16 120.0(11)
C16 C17 C18 120.0(10)
C16 C17 H17 120.0(11)
C18 C17 H17 120.0(11)
P2 C18 C13 119.1(7)
P2 C18 C17 120.9(8)
C13 C18 C17 119.9(8)
P2 C19 C20 122.6(11)
P2 C19 C24 117.1(11)
C20 C19 C24 120.0(13)
C19 C20 C21 120.0(12)
C19 C20 H20 120.0(15)
C21 C20 H20 120.0(14)
C20 C21 C22 120.0(14)
C20 C21 H21 120.0(15)
C22 C21 H21 120.0(16)
C21 C22 C23 120.0(14)
C21 C22 H22 120.0(17)
C23 C22 H22 120.0(18)
C22 C23 C24 120.0(14)
C22 C23 H23 120.0(19)
C24 C23 H23 120.0(16)
C19 C24 C23 120.0(13)
C19 C24 H24 120.0(15)
C23 C24 H24 120.0(14)
P2 C25 C26 120.7(12)
P2 C25 C30 119.2(11)
C26 C25 C30 119.9(13)
C25 C26 C27 120.0(15)
C25 C26 H26 120.0(17)
C27 C26 H26 120.0(15)
C26 C27 C28 120.0(14)
C26 C27 H27 120.0(17)
C28 C27 H27 120.0(18)
C27 C28 C29 120.0(14)
C27 C28 H28 120.0(17)
C29 C28 H28 120.0(18)
C28 C29 C30 120.0(15)
C28 C29 H29 120.0(16)
C30 C29 H29 120.0(14)
C25 C30 C29 119.9(12)
C25 C30 H30 120.0(15)
C29 C30 H30 120.0(15)
P3 C31 C32 117.6(8)
P3 C31 C36 122.4(9)
C32 C31 C36 120.0(10)
C31 C32 C33 120.0(9)
C31 C32 H32 120.0(12)
C33 C32 H32 120.0(11)
C32 C33 C34 120.0(12)
C32 C33 H33 120.0(11)
C34 C33 H33 120.0(14)
C33 C34 C35 120.0(13)
C33 C34 H34 120.0(14)
C35 C34 H34 120.0(13)
C34 C35 C36 120.0(10)
C34 C35 H35 120.0(15)
C36 C35 H35 120.0(13)
C31 C36 C35 120.0(10)
C31 C36 H36 120.0(12)
C35 C36 H36 120.0(10)
P3 C37 C38 123.9(8)
P3 C37 C42 116.1(9)
C38 C37 C42 120.0(10)
C37 C38 C39 120.0(10)
C37 C38 H38 120.0(12)
C39 C38 H38 120.0(14)
C38 C39 C40 120.0(14)
C38 C39 H39 120.0(14)
C40 C39 H39 120.0(15)
C39 C40 C41 120.0(13)
C39 C40 H40 120.0(15)
C41 C40 H40 120.0(12)
C40 C41 C42 120.0(11)
C40 C41 H41 120.0(14)
C42 C41 H41 120.0(15)
C37 C42 C41 120.0(11)
C37 C42 H42 120.0(12)
C41 C42 H42 120.0(12)
P3 C43 C44 121.3(10)
P3 C43 C48 118.7(10)
C44 C43 C48 120.0(12)
C43 C44 C45 120.0(15)
C43 C44 H44 120.0(17)
C45 C44 H44 120.0(18)
C44 C45 C46 120.0(18)
C44 C45 H45 120.0(19)
C46 C45 H45 120(2)
C45 C46 C47 120.0(17)
C45 C46 H46 120(2)
C47 C46 H46 120.0(19)
C46 C47 C48 120.0(14)
C46 C47 H47 120.0(16)
C48 C47 H47 120.0(16)
C43 C48 C47 120.0(13)
C43 C48 H48 120.0(14)
C47 C48 H48 120.0(14)
P4 C49 C50 117.3(12)
P4 C49 C54 122.7(12)
C50 C49 C54 119.9(13)
C49 C50 C51 120.0(18)
C49 C50 H50 120.0(17)
C51 C50 H50 120(2)
C50 C51 C52 120.0(19)
C50 C51 H51 120(3)
C52 C51 H51 120(2)
C51 C52 C53 120.0(17)
C51 C52 H52 120(2)
C53 C52 H52 120(2)
C52 C53 C54 120.0(18)
C52 C53 H53 120.0(18)
C54 C53 H53 120(2)
C49 C54 C53 120.0(15)
C49 C54 H54 120.0(16)
C53 C54 H54 120.0(19)
P4 C55 C56 124(2)
P4 C55 C60 116(2)
C56 C55 C60 120(3)
C55 C56 C57 120(3)
C55 C56 H56 120(3)
C57 C56 H56 120(3)
C56 C57 C58 120(3)
C56 C57 H57 120(3)
C58 C57 H57 120(4)
C57 C58 C59 120(3)
C57 C58 H58 120(4)
C59 C58 H58 120(3)
C58 C59 C60 120(4)
C58 C59 H59 120(4)
C60 C59 H59 120(6)
C55 C60 C59 120(4)
C55 C60 H60 120(4)
C59 C60 H60 120(4)
P4 C61 C62 119.8(13)
P4 C61 C66 119.6(17)
P4 C61 C66' 113.8(17)
C62 C61 C66 120(2)
C62 C61 C66' 119.0(18)
C66 C61 C66' 37(2)
C61 C62 C63 119.8(16)
C62 C63 C64 120(2)
C62 C63 C64' 118(3)
C64 C63 C64' 30(4)
C63 C64 C65 120(2)
C63 C64 C65' 101(3)
C63 C64 C64' 77(5)
C65 C64 C65' 44(3)
C65 C64 C64' 96(9)
C65' C64 C64' 52(7)
C64 C65 C66 120(3)
C64 C65 C66' 110(3)
C64 C65 C65' 85(4)
C64 C65 C64' 26(4)
C66 C65 C66' 28(2)
C66 C65 C65' 79(3)
C66 C65 C64' 111(2)
C66' C65 C65' 51(2)
C66' C65 C64' 92(3)
C65' C65 C64' 59(3)
C61 C66 C65 120(3)
C61 C66 C66' 72(3)
C61 C66 C65' 103(2)
C65 C66 C66' 103(4)
C65 C66 C65' 46(3)
C66' C66 C65' 57(3)
C61 C66' C65 97(2)
C61 C66' C66 72(3)
C61 C66' C65' 119(3)
C65 C66' C66 49(3)
C65 C66' C65' 43(2)
C66 C66' C65' 92(3)
C64 C65' C65 51(3)
C64 C65' C66 88(3)
C64 C65' C66' 110(3)
C64 C65' C64' 23(3)
C65 C65' C66 55(2)
C65 C65' C66' 85(3)
C65 C65' C64' 74(4)
C66 C65' C66' 31.0(19)
C66 C65' C64' 106(4)
C66' C65' C64' 119(3)
C63 C64' C64 73(6)
C63 C64' C65 104(4)
C63 C64' C65' 119(3)
C64 C64' C65 57(7)
C64 C64' C65' 104(8)
C65 C64' C65' 47(3)

loop_
_geom_bond_atom_site_label_1
_geom_bond_atom_site_label_2
_geom_bond_distance
PT1 PT2 2.6549(8)
PT1 P1 2.240(3)
PT1 P3 2.242(3)
PT1 C13 2.123(9)
PT2 P1 2.280(3)
PT2 P2 2.264(4)
PT2 P4 2.291(5)
P1 C1 1.828(11)
P1 C7 1.864(14)
P2 C18 1.788(10)
P2 C19 1.866(13)
P2 C25 1.837(12)
P3 C31 1.834(11)
P3 C37 1.842(11)
P3 C43 1.841(12)
P4 C49 1.806(14)
P4 C55 1.73(3)
P4 C61 1.896(17)
C1 C2 1.361(17)
C1 C6 1.380(18)
C2 C3 1.40(2)
C2 H2 .950(10)
C3 C4 1.37(2)
C3 H3 .950(13)
C4 C5 1.37(2)
C4 H4 .950(14)
C5 C6 1.40(2)
C5 H5 .950(14)
C6 H6 .950(13)
C7 C8 1.38(2)
C7 C12 1.38(2)
C8 C9 1.41(3)
C8 H8 .950(12)
C9 C10 1.38(3)
C9 H9 .95(2)
C10 C11 1.38(3)
C10 H10 .95(2)
C11 C12 1.41(3)
C11 H11 .950(14)
C12 H12 .950(16)
C13 C14 1.392(13)
C13 C18 1.377(15)
C14 C15 1.401(14)
C14 H14 .950(9)
C15 C16 1.398(16)
C15 H15 .950(10)
C16 C17 1.371(16)
C16 H16 .950(10)
C17 C18 1.424(15)
C17 H17 .950(10)
C19 C20 1.372(19)
C19 C24 1.363(19)
C20 C21 1.41(2)
C20 H20 .950(12)
C21 C22 1.35(2)
C21 H21 .950(16)
C22 C23 1.38(2)
C22 H22 .950(14)
C23 C24 1.40(3)
C23 H23 .950(15)
C24 H24 .950(15)
C25 C26 1.37(2)
C25 C30 1.37(2)
C26 C27 1.40(3)
C26 H26 .950(17)
C27 C28 1.36(3)
C27 H27 .950(15)
C28 C29 1.38(2)
C28 H28 .950(13)
C29 C30 1.40(2)
C29 H29 .950(17)
C30 H30 .950(13)
C31 C32 1.391(15)
C31 C36 1.388(14)
C32 C33 1.397(19)
C32 H32 .950(9)
C33 C34 1.383(17)
C33 H33 .950(13)
C34 C35 1.39(2)
C34 H34 .950(14)
C35 C36 1.39(2)
C35 H35 .950(11)
C36 H36 .950(12)
C37 C38 1.387(18)
C37 C42 1.393(15)
C38 C39 1.40(2)
C38 H38 .950(10)
C39 C40 1.40(2)
C39 H39 .950(16)
C40 C41 1.38(2)
C40 H40 .950(15)
C41 C42 1.407(19)
C41 H41 .950(11)
C42 H42 .950(13)
C43 C44 1.36(2)
C43 C48 1.386(19)
C44 C45 1.40(3)
C44 H44 .950(16)
C45 C46 1.37(3)
C45 H45 .95(2)
C46 C47 1.38(3)
C46 H46 .950(18)
C47 C48 1.38(2)
C47 H47 .950(15)
C48 H48 .950(15)
C49 C50 1.38(3)
C49 C54 1.35(2)
C50 C51 1.39(3)
C50 H50 .95(2)
C51 C52 1.36(3)
C51 H51 .95(2)
C52 C53 1.37(3)
C52 H52 .950(18)
C53 C54 1.40(2)
C53 H53 .95(2)
C54 H54 .950(15)
C55 C56 1.36(4)
C55 C60 1.37(4)
C56 C57 1.41(5)
C56 H56 .95(3)
C57 C58 1.35(5)
C57 H57 .95(4)
C58 C59 1.39(8)
C58 H58 .95(3)
C59 C60 1.38(6)
C59 H59 .95(5)
C60 H60 .95(4)
C61 C62 1.39(3)
C61 C66 1.39(3)
C61 C66' 1.39(3)
C62 C63 1.39(3)
C63 C64 1.39(4)
C63 C64' 1.42(6)
C64 C65 1.39(6)
C64 C65' 1.79(8)
C64 C64' .73(9)
C65 C66 1.41(4)
C65 C66' 1.81(5)
C65 C65' 1.25(7)
C65 C64' 1.64(8)
C66 C66' .87(5)
C66 C65' 1.69(5)
C66' C65' 1.42(4)
C65' C64' 1.46(9)

loop_
_reflns_scale_meas_F
1.7431
